data_4301127
loop_
_publ_author_name
'Qing Wang'
'Jianyong Zhang'
'Chun-Feng Zhuang'
'Yu Tang'
'Cheng-Yong Su'

_publ_section_title
;
Guest Inclusion and Interpenetration Tuning of Cd(II)/Mn(II) Coordination
Grid Networks Assembled from a Rigid Linear Diimidazole Schiff Base Ligand
;
_journal_name_full 'Inorganic Chemistry'
_journal_page_first 287
_journal_page_last 295
_journal_paper_doi 10.1021/ic801770n
_journal_volume 48
_journal_year 2009
_chemical_formula_sum 'C46 H40 Cd F6 N12 O6 S2'
_chemical_formula_weight 1147.42
_chemical_name_systematic
; 
 ? 
;
_space_group_IT_number 29
_symmetry_cell_setting orthorhombic
_symmetry_space_group_name_Hall 'P -2bc -2c'
_symmetry_space_group_name_H-M 'P c 21 b'
_atom_sites_solution_hydrogens geom
_atom_sites_solution_primary direct
_atom_sites_solution_secondary difmap
_audit_creation_method SHELXL-97
_cell_angle_alpha 90.00
_cell_angle_beta 90.00
_cell_angle_gamma 90.00
_cell_formula_units_Z 4
_cell_length_a 11.8256(3)
_cell_length_b 17.5321(5)
_cell_length_c 23.7164(7)
_cell_measurement_reflns_used 11592
_cell_measurement_temperature 150(2)
_cell_measurement_theta_max 29.6141
_cell_measurement_theta_min 2.8156
_cell_volume 4917.1(2)
_computing_cell_refinement
;
CrysAlis RED, Oxford Diffraction Ltd.,
Version 1.171.31.7 (release 18-10-2006 CrysAlis171 .NET)
(compiled Oct 18 2006,16:28:17)
;
_computing_data_collection
;
CrysAlis CCD, Oxford Diffraction Ltd.,
Version 1.171.31.7 (release 18-10-2006 CrysAlis171 .NET)
(compiled Oct 18 2006,16:28:17)
;
_computing_data_reduction
;
CrysAlis RED, Oxford Diffraction Ltd.,
Version 1.171.31.7 (release 18-10-2006 CrysAlis171 .NET)
(compiled Oct 18 2006,16:28:17)
;
_computing_structure_refinement 'SHELXL-97 (Sheldrick, 1997)'
_computing_structure_solution 'SHELXS-97 (Sheldrick, 1990)'
_diffrn_ambient_temperature 150(2)
_diffrn_detector_area_resol_mean 16.0855
_diffrn_measured_fraction_theta_full 0.985
_diffrn_measured_fraction_theta_max 0.985
_diffrn_measurement_device_type Gemini
_diffrn_measurement_method '\w and \p scan'
_diffrn_radiation_monochromator graphite
_diffrn_radiation_source 'Enhance (Mo) X-ray Source'
_diffrn_radiation_type MoK\a
_diffrn_radiation_wavelength 0.71073
_diffrn_reflns_av_R_equivalents 0.0592
_diffrn_reflns_av_sigmaI/netI 0.0903
_diffrn_reflns_limit_h_max 14
_diffrn_reflns_limit_h_min -15
_diffrn_reflns_limit_k_max 21
_diffrn_reflns_limit_k_min -22
_diffrn_reflns_limit_l_max 30
_diffrn_reflns_limit_l_min -26
_diffrn_reflns_number 22741
_diffrn_reflns_theta_full 27.00
_diffrn_reflns_theta_max 27.00
_diffrn_reflns_theta_min 2.89
_exptl_absorpt_coefficient_mu 0.613
_exptl_absorpt_correction_T_max 0.9083
_exptl_absorpt_correction_T_min 0.8280
_exptl_absorpt_correction_type multi-scan
_exptl_absorpt_process_details
;
CrysAlis RED, Oxford Diffraction Ltd.,
Version 1.171.31.7 (release 18-10-2006 CrysAlis171 .NET)
(compiled Oct 18 2006,16:28:17)
Empirical absorption correction using spherical harmonics,
 implemented in SCALE3 ABSPACK scaling algorithm.
;
_exptl_crystal_colour Colorless
_exptl_crystal_density_diffrn 1.550
_exptl_crystal_density_method 'not measured'
_exptl_crystal_description Block
_exptl_crystal_F_000 2328
_exptl_crystal_size_max 0.32
_exptl_crystal_size_mid 0.24
_exptl_crystal_size_min 0.16
_refine_diff_density_max 1.738
_refine_diff_density_min -0.836
_refine_diff_density_rms 0.122
_refine_ls_abs_structure_details 'Flack H D (1983), Acta Cryst. A39, 876-881'
_refine_ls_abs_structure_Flack 0.31(3)
_refine_ls_extinction_method none
_refine_ls_goodness_of_fit_ref 1.094
_refine_ls_hydrogen_treatment geom
_refine_ls_matrix_type full
_refine_ls_number_parameters 659
_refine_ls_number_reflns 9892
_refine_ls_number_restraints 877
_refine_ls_restrained_S_all 1.067
_refine_ls_R_factor_all 0.1071
_refine_ls_R_factor_gt 0.0510
_refine_ls_shift/su_max 0.030
_refine_ls_shift/su_mean 0.000
_refine_ls_structure_factor_coef Fsqd
_refine_ls_weighting_details 'calc w=1/[\s^2^(Fo^2^)+(0.0280P)^2^+19.6749P] where P=(Fo^2^+2Fc^2^)/3'
_refine_ls_weighting_scheme calc
_refine_ls_wR_factor_gt 0.0961
_refine_ls_wR_factor_ref 0.1345
_reflns_number_gt 6432
_reflns_number_total 9892
_reflns_threshold_expression >2sigma(I)
_cod_data_source_file ic801770n_si_001_01.cif
_cod_data_source_block 1
_cod_depositor_comments
;
The following automatic conversions were performed:
'_symmetry_cell_setting' value 'Orthorhombic' changed to 'orthorhombic'
according to '/home/saulius/struct/CIF-dictionaries/cif_core.dic'
dictionary named 'cif_core.dic' version 2.4.1 from 2010-06-29.

Automatic conversion script
Id: cif_fix_enum 1527 2010-12-29 10:47:43Z saulius 
;
_cod_database_code 4301127

loop_
_symmetry_equiv_pos_as_xyz
'x, y, z'
'-x, y+1/2, -z'
'-x, y, z+1/2'
'x, y+1/2, -z+1/2'

loop_
_atom_site_label
_atom_site_type_symbol
_atom_site_fract_x
_atom_site_fract_y
_atom_site_fract_z
_atom_site_U_iso_or_equiv
_atom_site_adp_type
_atom_site_occupancy
_atom_site_symmetry_multiplicity
_atom_site_calc_flag
_atom_site_refinement_flags
_atom_site_disorder_assembly
_atom_site_disorder_group
Cd1 Cd 0.25029(4) 0.93117(4) 0.872694(12) 0.02473(6) Uani 1 1 d . . .
N1 N 1.6540(3) 1.0141(2) 0.42936(18) 0.0322(11) Uani 1 1 d U . .
N2 N 1.5202(3) 1.0656(2) 0.48206(16) 0.0251(10) Uani 1 1 d U . .
N3 N 1.0616(4) 1.0403(3) 0.6234(2) 0.0410(12) Uani 1 1 d U . .
N4 N 0.9581(3) 1.0479(3) 0.65043(18) 0.0334(11) Uani 1 1 d U . .
N5 N 0.4455(3) 1.0370(2) 0.73520(17) 0.0318(11) Uani 1 1 d U A .
N6 N 0.3143(3) 0.9986(2) 0.79532(18) 0.0319(11) Uani 1 1 d U . .
N7 N 0.1827(3) 0.8680(2) 0.95127(18) 0.0314(11) Uani 1 1 d U . .
N8 N 0.0538(3) 0.8295(2) 1.01247(18) 0.0316(11) Uani 1 1 d U A .
N9 N -0.4641(3) 0.7928(3) 1.09410(18) 0.0335(11) Uani 1 1 d U . .
N10 N -0.5679(3) 0.8024(2) 1.12108(18) 0.0309(11) Uani 1 1 d U . .
N11 N -1.0255(3) 0.7944(2) 1.26355(18) 0.0298(10) Uani 1 1 d U . .
N12 N -1.1592(3) 0.8468(2) 1.31534(18) 0.0293(11) Uani 1 1 d U . .
C1 C 1.5555(4) 1.0020(3) 0.4535(2) 0.0276(12) Uani 1 1 d U . .
H1A H 1.5144 0.9556 0.4513 0.033 Uiso 1 1 calc R . .
C2 C 1.6840(4) 1.0885(3) 0.4428(2) 0.0332(13) Uani 1 1 d U . .
H2A H 1.7516 1.1132 0.4312 0.040 Uiso 1 1 calc R . .
C3 C 1.6018(4) 1.1206(3) 0.4750(2) 0.0347(13) Uani 1 1 d U . .
H3A H 1.6009 1.1710 0.4898 0.042 Uiso 1 1 calc R . .
C4 C 1.4156(4) 1.0744(3) 0.5122(2) 0.0280(12) Uani 1 1 d U . .
C5 C 1.3616(4) 1.0114(3) 0.5350(2) 0.0336(13) Uani 1 1 d U . .
H5A H 1.3941 0.9622 0.5310 0.040 Uiso 1 1 calc R . .
C6 C 1.2619(4) 1.0200(3) 0.5633(2) 0.0335(13) Uani 1 1 d U . .
H6A H 1.2246 0.9760 0.5774 0.040 Uiso 1 1 calc R . .
C7 C 1.2134(4) 1.0910(3) 0.5719(2) 0.0259(11) Uani 1 1 d U . .
C8 C 1.2687(4) 1.1526(3) 0.5486(2) 0.0416(15) Uani 1 1 d U . .
H8A H 1.2371 1.2020 0.5529 0.050 Uiso 1 1 calc R . .
C9 C 1.3696(4) 1.1444(3) 0.5190(3) 0.0388(14) Uani 1 1 d U . .
H9A H 1.4061 1.1879 0.5036 0.047 Uiso 1 1 calc R . .
C10 C 1.1027(4) 1.1006(3) 0.6010(2) 0.0301(12) Uani 1 1 d U . .
C11 C 1.0462(5) 1.1771(3) 0.6007(3) 0.0416(15) Uani 1 1 d U . .
H11A H 0.9743 1.1739 0.6211 0.062 Uiso 1 1 calc R . .
H11B H 1.0320 1.1928 0.5616 0.062 Uiso 1 1 calc R . .
H11C H 1.0953 1.2146 0.6191 0.062 Uiso 1 1 calc R . .
C12 C 0.8717(5) 1.0165(4) 0.5590(2) 0.0457(16) Uani 1 1 d U . .
H12A H 0.9502 1.0161 0.5458 0.069 Uiso 1 1 calc R . .
H12B H 0.8292 1.0558 0.5386 0.069 Uiso 1 1 calc R . .
H12C H 0.8373 0.9666 0.5521 0.069 Uiso 1 1 calc R . .
C13 C 0.8692(4) 1.0337(3) 0.6212(2) 0.0312(12) Uani 1 1 d U . .
C14 C 0.7579(4) 1.0378(3) 0.6509(2) 0.0271(11) Uani 1 1 d U . .
C15 C 0.6580(4) 1.0481(3) 0.6216(2) 0.0413(14) Uani 1 1 d U . .
H15A H 0.6597 1.0542 0.5818 0.050 Uiso 1 1 calc R . .
C16 C 0.5558(4) 1.0495(4) 0.6498(2) 0.0407(15) Uani 1 1 d U . .
H16A H 0.4875 1.0571 0.6294 0.049 Uiso 1 1 calc R . .
C17 C 0.5528(4) 1.0399(3) 0.7070(2) 0.0288(12) Uani 1 1 d U . .
C18 C 0.6514(4) 1.0285(3) 0.7373(2) 0.0313(13) Uani 1 1 d U . .
H18A H 0.6483 1.0206 0.7769 0.038 Uiso 1 1 calc R . .
C19 C 0.7547(4) 1.0287(2) 0.7099(2) 0.0283(11) Uani 1 1 d U . .
H19A H 0.8228 1.0228 0.7306 0.034 Uiso 1 1 calc R . .
C20 C 0.4227(4) 0.9944(3) 0.7814(2) 0.0292(12) Uani 1 1 d U . .
H20A H 0.4774 0.9652 0.8013 0.035 Uiso 1 1 calc R A .
C21 C 0.2658(5) 1.0458(3) 0.7560(2) 0.0448(15) Uani 1 1 d U . .
H21A H 0.1881 1.0594 0.7550 0.054 Uiso 1 1 calc R A .
C22 C 0.3458(4) 1.0706(3) 0.7183(2) 0.0445(15) Uani 1 1 d U A .
H22A H 0.3348 1.1039 0.6871 0.053 Uiso 1 1 calc R . .
C23 C 0.0728(4) 0.8628(3) 0.9620(2) 0.0313(13) Uani 1 1 d U . .
H23A H 0.0150 0.8803 0.9374 0.038 Uiso 1 1 calc R A .
C24 C 0.2373(4) 0.8362(3) 0.9974(2) 0.0329(12) Uani 1 1 d U . .
H24A H 0.3168 0.8323 1.0022 0.039 Uiso 1 1 calc R A .
C25 C 0.1574(4) 0.8117(3) 1.0347(2) 0.0357(14) Uani 1 1 d U A .
H25A H 0.1711 0.7868 1.0696 0.043 Uiso 1 1 calc R . .
C26 C -0.0554(4) 0.8218(3) 1.0381(2) 0.0294(12) Uani 1 1 d U . .
C27 C -0.0626(5) 0.8281(3) 1.0962(2) 0.0425(15) Uani 1 1 d U . .
H27A H 0.0041 0.8332 1.1183 0.051 Uiso 1 1 calc R . .
C28 C -0.1672(4) 0.8268(3) 1.1219(2) 0.0408(14) Uani 1 1 d U . .
H28A H -0.1719 0.8311 1.1618 0.049 Uiso 1 1 calc R A .
C29 C -0.2649(4) 0.8193(3) 1.0910(2) 0.0305(12) Uani 1 1 d U . .
C30 C -0.2578(5) 0.8115(3) 1.0327(2) 0.0309(12) Uani 1 1 d U . .
H30A H -0.3244 0.8054 1.0108 0.037 Uiso 1 1 calc R A .
C31 C -0.1537(4) 0.8126(3) 1.0072(2) 0.0312(13) Uani 1 1 d U . .
H31A H -0.1490 0.8069 0.9674 0.037 Uiso 1 1 calc R . .
C32 C -0.3786(4) 0.8227(3) 1.1194(2) 0.0310(12) Uani 1 1 d U . .
C33 C -0.3884(5) 0.8604(4) 1.1764(3) 0.0508(17) Uani 1 1 d U . .
H33A H -0.4667 0.8569 1.1896 0.076 Uiso 1 1 calc R . .
H33B H -0.3664 0.9141 1.1733 0.076 Uiso 1 1 calc R . .
H33C H -0.3383 0.8345 1.2032 0.076 Uiso 1 1 calc R . .
C34 C -0.5460(5) 0.6721(3) 1.1562(3) 0.0509(17) Uani 1 1 d U . .
H34A H -0.4749 0.6735 1.1349 0.076 Uiso 1 1 calc R . .
H34B H -0.5938 0.6309 1.1417 0.076 Uiso 1 1 calc R . .
H34C H -0.5298 0.6632 1.1961 0.076 Uiso 1 1 calc R . .
C35 C -0.6070(4) 0.7475(3) 1.1495(2) 0.0314(12) Uani 1 1 d U . .
C36 C -0.7164(4) 0.7594(3) 1.1784(2) 0.0288(12) Uani 1 1 d U . .
C37 C -0.7615(4) 0.8316(3) 1.1828(2) 0.0299(12) Uani 1 1 d U . .
H37A H -0.7222 0.8737 1.1670 0.036 Uiso 1 1 calc R . .
C38 C -0.8648(4) 0.8434(3) 1.2105(2) 0.0303(12) Uani 1 1 d U . .
H38A H -0.8973 0.8929 1.2119 0.036 Uiso 1 1 calc R . .
C39 C -0.9186(4) 0.7824(3) 1.2356(2) 0.0281(12) Uani 1 1 d U . .
C40 C -0.8739(4) 0.7103(3) 1.2330(2) 0.0327(13) Uani 1 1 d U . .
H40A H -0.9114 0.6686 1.2505 0.039 Uiso 1 1 calc R . .
C41 C -0.7729(4) 0.6991(3) 1.2043(2) 0.0351(14) Uani 1 1 d U . .
H41A H -0.7416 0.6493 1.2024 0.042 Uiso 1 1 calc R . .
C42 C -1.0554(4) 0.8536(3) 1.2968(2) 0.0305(13) Uani 1 1 d U . .
H42A H -1.0070 0.8952 1.3057 0.037 Uiso 1 1 calc R . .
C43 C -1.1197(4) 0.7462(3) 1.2607(2) 0.0348(13) Uani 1 1 d U . .
H43A H -1.1256 0.6997 1.2403 0.042 Uiso 1 1 calc R . .
C44 C -1.2000(4) 0.7791(3) 1.2927(2) 0.0389(14) Uani 1 1 d U . .
H44A H -1.2737 0.7590 1.2988 0.047 Uiso 1 1 calc R . .
C45 C 0.6232(7) 0.8185(5) 0.8509(4) 0.095(3) Uani 1 1 d U A 1
S1 S 0.49085(12) 0.79891(9) 0.88246(6) 0.0408(4) Uani 1 1 d U A 1
O1 O 0.4222(3) 0.8602(2) 0.86540(18) 0.0442(11) Uani 1 1 d U A 1
O2 O 0.4552(4) 0.7257(3) 0.8574(2) 0.0733(16) Uani 1 1 d U A 1
O3 O 0.5143(4) 0.7972(3) 0.94112(15) 0.0595(13) Uani 1 1 d U A 1
F1 F 0.6986(4) 0.7624(3) 0.8600(3) 0.126(2) Uani 1 1 d U A 1
F2 F 0.6634(4) 0.8847(3) 0.8688(3) 0.1173(19) Uani 1 1 d U A 1
F3 F 0.6146(5) 0.8237(4) 0.7951(2) 0.125(2) Uani 1 1 d U A 1
C46 C -0.0783(5) 1.0789(4) 0.9205(3) 0.0557(17) Uani 1 1 d U A 1
S2 S 0.00515(12) 1.05737(9) 0.85980(6) 0.0359(4) Uani 1 1 d U A 1
O4 O 0.0581(4) 1.1277(2) 0.8457(2) 0.0578(13) Uani 1 1 d U A 1
O5 O -0.0728(4) 1.0269(3) 0.81933(19) 0.0589(13) Uani 1 1 d U A 1
O6 O 0.0814(3) 0.9988(2) 0.88222(17) 0.0437(11) Uani 1 1 d U A 1
F4 F -0.1640(3) 1.1264(3) 0.90861(17) 0.0786(13) Uani 1 1 d U A 1
F5 F -0.1246(4) 1.0171(3) 0.9428(2) 0.0988(15) Uani 1 1 d U A 1
F6 F -0.0194(4) 1.1111(3) 0.96064(16) 0.0922(15) Uani 1 1 d U A 1

loop_
_atom_site_aniso_label
_atom_site_aniso_U_11
_atom_site_aniso_U_22
_atom_site_aniso_U_33
_atom_site_aniso_U_23
_atom_site_aniso_U_13
_atom_site_aniso_U_12
Cd1 0.01848(10) 0.03103(12) 0.02469(11) -0.00066(19) 0.00038(15) -0.00253(14)
N1 0.028(2) 0.036(2) 0.033(2) -0.0071(19) 0.0057(19) 0.0017(19)
N2 0.0223(17) 0.029(2) 0.0243(19) -0.0056(17) 0.0037(17) -0.0015(17)
N3 0.028(2) 0.044(2) 0.051(3) 0.008(2) 0.004(2) 0.001(2)
N4 0.0257(19) 0.041(2) 0.033(2) 0.005(2) 0.0065(19) 0.0069(19)
N5 0.0267(19) 0.038(2) 0.031(2) 0.0055(19) 0.0035(18) 0.0027(19)
N6 0.028(2) 0.038(2) 0.030(2) 0.006(2) 0.0013(19) -0.0015(19)
N7 0.026(2) 0.038(2) 0.030(2) 0.002(2) 0.0044(19) -0.0012(19)
N8 0.030(2) 0.035(2) 0.030(2) 0.0044(19) 0.0030(19) 0.0038(19)
N9 0.0249(19) 0.037(2) 0.039(2) 0.002(2) 0.0109(19) 0.0036(19)
N10 0.0275(19) 0.030(2) 0.035(2) 0.001(2) 0.0123(19) 0.0014(18)
N11 0.0270(19) 0.026(2) 0.036(2) 0.0013(19) 0.0069(19) 0.0046(18)
N12 0.0233(19) 0.029(2) 0.035(2) -0.0076(19) 0.0034(19) 0.0024(18)
C1 0.028(2) 0.027(2) 0.028(2) -0.007(2) 0.002(2) 0.003(2)
C2 0.023(2) 0.036(3) 0.041(3) -0.001(2) 0.001(2) 0.000(2)
C3 0.032(2) 0.029(2) 0.043(3) -0.002(2) 0.004(2) -0.003(2)
C4 0.019(2) 0.033(2) 0.032(2) 0.000(2) 0.004(2) 0.001(2)
C5 0.034(2) 0.023(2) 0.044(3) -0.006(2) 0.001(2) 0.008(2)
C6 0.027(2) 0.028(2) 0.046(3) 0.002(2) 0.007(2) 0.003(2)
C7 0.021(2) 0.027(2) 0.029(2) -0.003(2) -0.002(2) -0.0027(18)
C8 0.038(3) 0.037(3) 0.050(3) -0.004(2) 0.012(3) 0.002(2)
C9 0.034(2) 0.029(3) 0.053(3) -0.004(2) 0.016(3) 0.005(2)
C10 0.029(2) 0.038(3) 0.024(2) -0.009(2) -0.003(2) -0.001(2)
C11 0.038(3) 0.041(3) 0.046(3) -0.007(3) 0.002(3) 0.005(3)
C12 0.030(3) 0.058(3) 0.049(3) -0.012(3) 0.008(3) -0.005(3)
C13 0.033(2) 0.032(2) 0.029(2) 0.005(2) 0.010(2) -0.008(2)
C14 0.028(2) 0.028(2) 0.026(2) 0.0008(19) 0.005(2) 0.000(2)
C15 0.036(3) 0.065(3) 0.023(2) 0.005(3) 0.006(2) -0.001(3)
C16 0.028(2) 0.071(4) 0.022(2) 0.010(3) -0.001(2) 0.003(3)
C17 0.020(2) 0.035(2) 0.031(2) 0.008(2) 0.007(2) -0.002(2)
C18 0.031(2) 0.031(2) 0.032(3) 0.004(2) -0.002(2) 0.004(2)
C19 0.029(2) 0.024(2) 0.032(2) -0.0017(19) 0.002(2) 0.000(2)
C20 0.027(2) 0.037(3) 0.023(2) 0.005(2) -0.004(2) -0.002(2)
C21 0.035(3) 0.057(3) 0.042(3) 0.010(3) 0.007(3) 0.008(3)
C22 0.035(3) 0.058(3) 0.040(3) 0.021(3) 0.009(3) 0.014(3)
C23 0.026(2) 0.041(3) 0.028(2) -0.001(2) 0.004(2) 0.003(2)
C24 0.027(2) 0.036(2) 0.036(2) 0.003(2) 0.002(2) 0.004(2)
C25 0.031(2) 0.040(3) 0.037(3) 0.008(2) -0.004(2) 0.010(2)
C26 0.027(2) 0.032(3) 0.029(2) -0.002(2) 0.004(2) 0.002(2)
C27 0.030(3) 0.057(3) 0.041(3) 0.011(3) 0.001(3) -0.004(3)
C28 0.031(2) 0.058(3) 0.034(3) 0.006(3) 0.010(2) -0.006(2)
C29 0.029(2) 0.028(2) 0.035(2) 0.003(2) 0.005(2) -0.001(2)
C30 0.035(2) 0.028(2) 0.030(2) -0.001(2) -0.002(2) -0.005(2)
C31 0.032(2) 0.034(3) 0.028(2) 0.001(2) 0.009(2) -0.003(2)
C32 0.033(2) 0.027(2) 0.034(3) 0.002(2) 0.006(2) 0.010(2)
C33 0.046(3) 0.059(4) 0.047(3) -0.022(3) 0.003(3) -0.008(3)
C34 0.043(3) 0.048(3) 0.062(4) 0.013(3) 0.031(3) 0.012(3)
C35 0.027(2) 0.034(3) 0.033(2) -0.003(2) 0.005(2) 0.002(2)
C36 0.025(2) 0.034(3) 0.027(2) 0.000(2) -0.003(2) 0.002(2)
C37 0.028(2) 0.029(2) 0.032(2) -0.002(2) -0.002(2) 0.002(2)
C38 0.026(2) 0.031(3) 0.033(3) -0.004(2) 0.000(2) 0.008(2)
C39 0.024(2) 0.032(2) 0.029(2) -0.001(2) -0.003(2) 0.000(2)
C40 0.031(2) 0.032(3) 0.035(3) 0.000(2) 0.010(2) 0.003(2)
C41 0.038(3) 0.029(2) 0.039(3) 0.006(2) 0.004(2) 0.001(2)
C42 0.025(2) 0.026(2) 0.040(3) -0.009(2) 0.004(2) 0.000(2)
C43 0.031(2) 0.029(3) 0.044(3) -0.003(2) 0.007(2) -0.006(2)
C44 0.024(2) 0.045(3) 0.048(3) -0.015(3) 0.005(3) 0.002(2)
C45 0.070(4) 0.111(5) 0.104(5) 0.025(5) 0.021(4) 0.028(4)
S1 0.0341(7) 0.0472(7) 0.0411(7) 0.0019(7) 0.0012(6) 0.0129(6)
O1 0.0326(18) 0.036(2) 0.064(3) -0.001(2) 0.002(2) 0.0080(17)
O2 0.083(3) 0.052(3) 0.084(3) -0.011(3) -0.017(3) -0.007(3)
O3 0.065(3) 0.087(3) 0.0267(19) 0.013(2) -0.016(2) -0.010(3)
F1 0.062(2) 0.145(4) 0.171(5) 0.034(4) 0.032(3) 0.064(3)
F2 0.083(3) 0.124(4) 0.145(4) 0.018(4) 0.031(3) -0.038(3)
F3 0.117(3) 0.179(5) 0.078(3) 0.023(3) 0.061(3) 0.042(4)
C46 0.054(3) 0.071(4) 0.042(3) 0.010(3) -0.005(3) 0.030(3)
S2 0.0319(7) 0.0424(8) 0.0335(7) 0.0043(7) 0.0021(6) 0.0050(6)
O4 0.060(3) 0.040(2) 0.074(3) 0.017(2) 0.008(3) -0.010(2)
O5 0.058(2) 0.063(3) 0.056(2) -0.022(2) -0.027(2) 0.014(2)
O6 0.0301(18) 0.057(2) 0.044(2) 0.013(2) 0.0016(18) 0.0177(19)
F4 0.068(2) 0.111(3) 0.057(2) 0.009(2) 0.009(2) 0.057(2)
F5 0.083(3) 0.111(3) 0.103(3) 0.043(3) 0.059(3) 0.031(3)
F6 0.108(3) 0.127(3) 0.041(2) -0.030(2) -0.014(2) 0.051(3)

loop_
_atom_type_symbol
_atom_type_description
_atom_type_scat_dispersion_real
_atom_type_scat_dispersion_imag
_atom_type_scat_source
C C 0.0033 0.0016 'International Tables Vol C Tables 4.2.6.8 and 6.1.1.4'
H H 0.0000 0.0000 'International Tables Vol C Tables 4.2.6.8 and 6.1.1.4'
N N 0.0061 0.0033 'International Tables Vol C Tables 4.2.6.8 and 6.1.1.4'
O O 0.0106 0.0060 'International Tables Vol C Tables 4.2.6.8 and 6.1.1.4'
F F 0.0171 0.0103 'International Tables Vol C Tables 4.2.6.8 and 6.1.1.4'
S S 0.1246 0.1234 'International Tables Vol C Tables 4.2.6.8 and 6.1.1.4'
Cd Cd -0.8075 1.2024 'International Tables Vol C Tables 4.2.6.8 and 6.1.1.4'

loop_
_geom_angle_atom_site_label_1
_geom_angle_atom_site_label_2
_geom_angle_atom_site_label_3
_geom_angle
_geom_angle_site_symmetry_1
_geom_angle_site_symmetry_3
_geom_angle_publ_flag
N12 Cd1 N1 178.43(16) 3_454 3_755 ?
N12 Cd1 N6 90.73(16) 3_454 . ?
N1 Cd1 N6 88.82(15) 3_755 . ?
N12 Cd1 N7 90.37(15) 3_454 . ?
N1 Cd1 N7 90.13(16) 3_755 . ?
N6 Cd1 N7 177.77(16) . . ?
N12 Cd1 O6 89.03(15) 3_454 . ?
N1 Cd1 O6 92.52(15) 3_755 . ?
N6 Cd1 O6 95.59(14) . . ?
N7 Cd1 O6 82.49(14) . . ?
N12 Cd1 O1 91.21(14) 3_454 . ?
N1 Cd1 O1 87.26(14) 3_755 . ?
N6 Cd1 O1 85.99(14) . . ?
N7 Cd1 O1 95.92(14) . . ?
O6 Cd1 O1 178.40(15) . . ?
C1 N1 C2 106.1(4) . . ?
C1 N1 Cd1 126.4(3) . 3_754 ?
C2 N1 Cd1 127.4(3) . 3_754 ?
C1 N2 C3 107.3(4) . . ?
C1 N2 C4 126.5(4) . . ?
C3 N2 C4 126.1(4) . . ?
C10 N3 N4 116.7(4) . . ?
C13 N4 N3 117.0(4) . . ?
C20 N5 C22 107.6(4) . . ?
C20 N5 C17 124.9(4) . . ?
C22 N5 C17 127.3(4) . . ?
C20 N6 C21 105.5(4) . . ?
C20 N6 Cd1 119.1(3) . . ?
C21 N6 Cd1 135.4(3) . . ?
C23 N7 C24 106.1(4) . . ?
C23 N7 Cd1 121.7(3) . . ?
C24 N7 Cd1 131.9(3) . . ?
C23 N8 C25 106.9(4) . . ?
C23 N8 C26 124.4(4) . . ?
C25 N8 C26 128.4(4) . . ?
C32 N9 N10 115.4(4) . . ?
C35 N10 N9 118.4(4) . . ?
C42 N11 C43 106.5(4) . . ?
C42 N11 C39 127.6(4) . . ?
C43 N11 C39 125.8(4) . . ?
C42 N12 C44 105.9(4) . . ?
C42 N12 Cd1 125.7(3) . 3_455 ?
C44 N12 Cd1 128.4(3) . 3_455 ?
N1 C1 N2 110.7(4) . . ?
N1 C1 H1A 124.6 . . ?
N2 C1 H1A 124.6 . . ?
C3 C2 N1 109.6(4) . . ?
C3 C2 H2A 125.2 . . ?
N1 C2 H2A 125.2 . . ?
C2 C3 N2 106.3(4) . . ?
C2 C3 H3A 126.8 . . ?
N2 C3 H3A 126.8 . . ?
C9 C4 C5 119.5(5) . . ?
C9 C4 N2 120.2(5) . . ?
C5 C4 N2 120.4(4) . . ?
C6 C5 C4 120.1(5) . . ?
C6 C5 H5A 119.9 . . ?
C4 C5 H5A 119.9 . . ?
C5 C6 C7 121.9(5) . . ?
C5 C6 H6A 119.0 . . ?
C7 C6 H6A 119.0 . . ?
C8 C7 C6 116.6(5) . . ?
C8 C7 C10 120.9(5) . . ?
C6 C7 C10 122.3(4) . . ?
C7 C8 C9 121.9(5) . . ?
C7 C8 H8A 119.0 . . ?
C9 C8 H8A 119.0 . . ?
C4 C9 C8 119.9(5) . . ?
C4 C9 H9A 120.1 . . ?
C8 C9 H9A 120.1 . . ?
N3 C10 C7 115.7(5) . . ?
N3 C10 C11 124.9(5) . . ?
C7 C10 C11 119.4(5) . . ?
C10 C11 H11A 109.5 . . ?
C10 C11 H11B 109.5 . . ?
H11A C11 H11B 109.5 . . ?
C10 C11 H11C 109.5 . . ?
H11A C11 H11C 109.5 . . ?
H11B C11 H11C 109.5 . . ?
C13 C12 H12A 109.5 . . ?
C13 C12 H12B 109.5 . . ?
H12A C12 H12B 109.5 . . ?
C13 C12 H12C 109.5 . . ?
H12A C12 H12C 109.5 . . ?
H12B C12 H12C 109.5 . . ?
N4 C13 C14 117.2(4) . . ?
N4 C13 C12 123.5(5) . . ?
C14 C13 C12 119.3(4) . . ?
C15 C14 C19 119.4(5) . . ?
C15 C14 C13 121.4(4) . . ?
C19 C14 C13 119.1(4) . . ?
C16 C15 C14 120.4(5) . . ?
C16 C15 H15A 119.8 . . ?
C14 C15 H15A 119.8 . . ?
C17 C16 C15 120.0(5) . . ?
C17 C16 H16A 120.0 . . ?
C15 C16 H16A 120.0 . . ?
C16 C17 C18 120.7(5) . . ?
C16 C17 N5 119.2(4) . . ?
C18 C17 N5 119.9(5) . . ?
C19 C18 C17 119.9(5) . . ?
C19 C18 H18A 120.0 . . ?
C17 C18 H18A 120.0 . . ?
C18 C19 C14 119.5(5) . . ?
C18 C19 H19A 120.3 . . ?
C14 C19 H19A 120.3 . . ?
N6 C20 N5 111.3(4) . . ?
N6 C20 H20A 124.3 . . ?
N5 C20 H20A 124.3 . . ?
N6 C21 C22 110.3(5) . . ?
N6 C21 H21A 124.9 . . ?
C22 C21 H21A 124.9 . . ?
C21 C22 N5 105.3(5) . . ?
C21 C22 H22A 127.3 . . ?
N5 C22 H22A 127.3 . . ?
N7 C23 N8 111.2(5) . . ?
N7 C23 H23A 124.4 . . ?
N8 C23 H23A 124.4 . . ?
C25 C24 N7 108.4(4) . . ?
C25 C24 H24A 125.8 . . ?
N7 C24 H24A 125.8 . . ?
C24 C25 N8 107.4(5) . . ?
C24 C25 H25A 126.3 . . ?
N8 C25 H25A 126.3 . . ?
C31 C26 C27 119.0(5) . . ?
C31 C26 N8 122.9(5) . . ?
C27 C26 N8 118.0(5) . . ?
C28 C27 C26 119.5(5) . . ?
C28 C27 H27A 120.2 . . ?
C26 C27 H27A 120.2 . . ?
C29 C28 C27 121.4(5) . . ?
C29 C28 H28A 119.3 . . ?
C27 C28 H28A 119.3 . . ?
C28 C29 C30 119.2(5) . . ?
C28 C29 C32 120.5(5) . . ?
C30 C29 C32 120.2(5) . . ?
C31 C30 C29 119.4(5) . . ?
C31 C30 H30A 120.3 . . ?
C29 C30 H30A 120.3 . . ?
C30 C31 C26 121.5(5) . . ?
C30 C31 H31A 119.3 . . ?
C26 C31 H31A 119.3 . . ?
N9 C32 C29 118.4(5) . . ?
N9 C32 C33 122.4(5) . . ?
C29 C32 C33 119.2(5) . . ?
C32 C33 H33A 109.5 . . ?
C32 C33 H33B 109.5 . . ?
H33A C33 H33B 109.5 . . ?
C32 C33 H33C 109.5 . . ?
H33A C33 H33C 109.5 . . ?
H33B C33 H33C 109.5 . . ?
C35 C34 H34A 109.5 . . ?
C35 C34 H34B 109.5 . . ?
H34A C34 H34B 109.5 . . ?
C35 C34 H34C 109.5 . . ?
H34A C34 H34C 109.5 . . ?
H34B C34 H34C 109.5 . . ?
N10 C35 C36 117.4(5) . . ?
N10 C35 C34 123.2(5) . . ?
C36 C35 C34 119.4(5) . . ?
C37 C36 C41 118.5(5) . . ?
C37 C36 C35 120.2(5) . . ?
C41 C36 C35 121.2(5) . . ?
C36 C37 C38 120.6(5) . . ?
C36 C37 H37A 119.7 . . ?
C38 C37 H37A 119.7 . . ?
C39 C38 C37 119.2(5) . . ?
C39 C38 H38A 120.4 . . ?
C37 C38 H38A 120.4 . . ?
C40 C39 C38 121.2(5) . . ?
C40 C39 N11 119.6(4) . . ?
C38 C39 N11 119.2(4) . . ?
C39 C40 C41 118.9(5) . . ?
C39 C40 H40A 120.5 . . ?
C41 C40 H40A 120.5 . . ?
C40 C41 C36 121.5(5) . . ?
C40 C41 H41A 119.3 . . ?
C36 C41 H41A 119.3 . . ?
N12 C42 N11 111.7(4) . . ?
N12 C42 H42A 124.1 . . ?
N11 C42 H42A 124.1 . . ?
C44 C43 N11 106.0(5) . . ?
C44 C43 H43A 127.0 . . ?
N11 C43 H43A 127.0 . . ?
C43 C44 N12 109.8(5) . . ?
C43 C44 H44A 125.1 . . ?
N12 C44 H44A 125.1 . . ?
F2 C45 F3 106.7(8) . . ?
F2 C45 F1 110.6(7) . . ?
F3 C45 F1 105.2(8) . . ?
F2 C45 S1 110.6(6) . . ?
F3 C45 S1 111.5(6) . . ?
F1 C45 S1 112.0(6) . . ?
O1 S1 O3 114.3(3) . . ?
O1 S1 O2 112.6(3) . . ?
O3 S1 O2 115.6(3) . . ?
O1 S1 C45 103.9(4) . . ?
O3 S1 C45 104.3(4) . . ?
O2 S1 C45 104.6(4) . . ?
S1 O1 Cd1 150.2(3) . . ?
F6 C46 F5 106.5(5) . . ?
F6 C46 F4 106.7(6) . . ?
F5 C46 F4 106.2(5) . . ?
F6 C46 S2 112.6(5) . . ?
F5 C46 S2 112.1(5) . . ?
F4 C46 S2 112.3(4) . . ?
O4 S2 O5 116.7(3) . . ?
O4 S2 O6 114.9(3) . . ?
O5 S2 O6 112.2(3) . . ?
O4 S2 C46 104.4(3) . . ?
O5 S2 C46 105.3(3) . . ?
O6 S2 C46 101.3(3) . . ?
S2 O6 Cd1 147.9(2) . . ?

loop_
_geom_bond_atom_site_label_1
_geom_bond_atom_site_label_2
_geom_bond_distance
_geom_bond_site_symmetry_2
_geom_bond_publ_flag
Cd1 N12 2.281(4) 3_454 ?
Cd1 N1 2.281(4) 3_755 ?
Cd1 N6 2.310(4) . ?
Cd1 N7 2.311(4) . ?
Cd1 O6 2.333(4) . ?
Cd1 O1 2.390(4) . ?
N1 C1 1.314(6) . ?
N1 C2 1.389(7) . ?
N1 Cd1 2.281(4) 3_754 ?
N2 C1 1.370(6) . ?
N2 C3 1.373(6) . ?
N2 C4 1.438(6) . ?
N3 C10 1.279(7) . ?
N3 N4 1.388(6) . ?
N4 C13 1.284(6) . ?
N5 C20 1.353(6) . ?
N5 C22 1.377(7) . ?
N5 C17 1.435(6) . ?
N6 C20 1.327(6) . ?
N6 C21 1.373(7) . ?
N7 C23 1.326(6) . ?
N7 C24 1.388(6) . ?
N8 C23 1.351(7) . ?
N8 C25 1.370(7) . ?
N8 C26 1.434(6) . ?
N9 C32 1.289(7) . ?
N9 N10 1.394(6) . ?
N10 C35 1.262(7) . ?
N11 C42 1.351(6) . ?
N11 C43 1.400(7) . ?
N11 C39 1.443(6) . ?
N12 C42 1.310(6) . ?
N12 C44 1.390(7) . ?
N12 Cd1 2.281(4) 3_455 ?
C1 H1A 0.9500 . ?
C2 C3 1.358(7) . ?
C2 H2A 0.9500 . ?
C3 H3A 0.9500 . ?
C4 C9 1.351(7) . ?
C4 C5 1.385(7) . ?
C5 C6 1.364(7) . ?
C5 H5A 0.9500 . ?
C6 C7 1.386(7) . ?
C6 H6A 0.9500 . ?
C7 C8 1.377(7) . ?
C7 C10 1.490(7) . ?
C8 C9 1.392(7) . ?
C8 H8A 0.9500 . ?
C9 H9A 0.9500 . ?
C10 C11 1.497(7) . ?
C11 H11A 0.9800 . ?
C11 H11B 0.9800 . ?
C11 H11C 0.9800 . ?
C12 C13 1.505(8) . ?
C12 H12A 0.9800 . ?
C12 H12B 0.9800 . ?
C12 H12C 0.9800 . ?
C13 C14 1.494(7) . ?
C14 C15 1.383(7) . ?
C14 C19 1.409(7) . ?
C15 C16 1.382(7) . ?
C15 H15A 0.9500 . ?
C16 C17 1.369(7) . ?
C16 H16A 0.9500 . ?
C17 C18 1.384(7) . ?
C18 C19 1.383(7) . ?
C18 H18A 0.9500 . ?
C19 H19A 0.9500 . ?
C20 H20A 0.9500 . ?
C21 C22 1.373(8) . ?
C21 H21A 0.9500 . ?
C22 H22A 0.9500 . ?
C23 H23A 0.9500 . ?
C24 C25 1.363(7) . ?
C24 H24A 0.9500 . ?
C25 H25A 0.9500 . ?
C26 C31 1.384(7) . ?
C26 C27 1.387(8) . ?
C27 C28 1.379(7) . ?
C27 H27A 0.9500 . ?
C28 C29 1.375(7) . ?
C28 H28A 0.9500 . ?
C29 C30 1.392(7) . ?
C29 C32 1.505(7) . ?
C30 C31 1.372(7) . ?
C30 H30A 0.9500 . ?
C31 H31A 0.9500 . ?
C32 C33 1.507(8) . ?
C33 H33A 0.9800 . ?
C33 H33B 0.9800 . ?
C33 H33C 0.9800 . ?
C34 C35 1.514(8) . ?
C34 H34A 0.9800 . ?
C34 H34B 0.9800 . ?
C34 H34C 0.9800 . ?
C35 C36 1.479(7) . ?
C36 C37 1.378(7) . ?
C36 C41 1.393(7) . ?
C37 C38 1.402(7) . ?
C37 H37A 0.9500 . ?
C38 C39 1.381(7) . ?
C38 H38A 0.9500 . ?
C39 C40 1.372(7) . ?
C40 C41 1.387(7) . ?
C40 H40A 0.9500 . ?
C41 H41A 0.9500 . ?
C42 H42A 0.9500 . ?
C43 C44 1.346(7) . ?
C43 H43A 0.9500 . ?
C44 H44A 0.9500 . ?
C45 F2 1.323(11) . ?
C45 F3 1.329(10) . ?
C45 F1 1.345(10) . ?
C45 S1 1.769(9) . ?
S1 O1 1.406(4) . ?
S1 O3 1.419(4) . ?
S1 O2 1.476(5) . ?
C46 F6 1.307(8) . ?
C46 F5 1.324(8) . ?
C46 F4 1.342(7) . ?
C46 S2 1.786(7) . ?
S2 O4 1.423(4) . ?
S2 O5 1.434(4) . ?
S2 O6 1.467(4) . ?
